data_7247619
loop_
_publ_author_name
'Baig, K. Mohamed Yusuf'
'Kole, Goutam Kumar'

_publ_section_title
;
 Silver(i) coordination polymers of trans-5-styrylpyrimidine -- from
 structural diversity to solid-state reactivity under sunlight
;
_journal_issue 44
_journal_name_full CrystEngComm
_journal_page_first 6204
_journal_page_last 6214
_journal_paper_doi 10.1039/D3CE00756A
_journal_volume 25
_journal_year 2023
_chemical_formula_sum 'C12 H10 Ag F6 N2 Sb'
_chemical_formula_weight 525.84
_space_group_crystal_system orthorhombic
_space_group_IT_number 62
_space_group_name_Hall '-P 2ac 2n'
_space_group_name_H-M_alt 'P n m a'
_atom_sites_solution_hydrogens geom
_atom_sites_solution_primary difmap
_audit_creation_method SHELXL-2018/3
_audit_update_record
;
2023-06-23 deposited with the CCDC.	2023-10-09 downloaded from the CCDC.
;
_cell_angle_alpha 90
_cell_angle_beta 90
_cell_angle_gamma 90
_cell_formula_units_Z 4
_cell_length_a 12.102(4)
_cell_length_b 6.6333(11)
_cell_length_c 17.915(4)
_cell_measurement_reflns_used 9951
_cell_measurement_temperature 295(2)
_cell_measurement_theta_max 27.09
_cell_measurement_theta_min 2.83
_cell_volume 1438.1(6)
_computing_structure_refinement 'SHELXL-2018/3 (Sheldrick, 2018)'
_computing_structure_solution 'SHELXT 2018/2 (Sheldrick, 2018)'
_diffrn_ambient_temperature 295(2)
_diffrn_measured_fraction_theta_full 1.000
_diffrn_measured_fraction_theta_max 1.000
_diffrn_measurement_device_type 'Bruker APEX-II CCD'
_diffrn_measurement_method '\f and \w scans'
_diffrn_radiation_type MoK\a
_diffrn_radiation_wavelength 0.71073
_diffrn_reflns_av_R_equivalents 0.0471
_diffrn_reflns_av_unetI/netI 0.0196
_diffrn_reflns_Laue_measured_fraction_full 1.000
_diffrn_reflns_Laue_measured_fraction_max 1.000
_diffrn_reflns_limit_h_max 15
_diffrn_reflns_limit_h_min -15
_diffrn_reflns_limit_k_max 8
_diffrn_reflns_limit_k_min -8
_diffrn_reflns_limit_l_max 22
_diffrn_reflns_limit_l_min -22
_diffrn_reflns_number 23119
_diffrn_reflns_point_group_measured_fraction_full 1.000
_diffrn_reflns_point_group_measured_fraction_max 1.000
_diffrn_reflns_theta_full 25.242
_diffrn_reflns_theta_max 26.370
_diffrn_reflns_theta_min 2.031
_exptl_absorpt_coefficient_mu 3.302
_exptl_absorpt_correction_T_max 0.7455
_exptl_absorpt_correction_T_min 0.5219
_exptl_absorpt_correction_type multi-scan
_exptl_absorpt_process_details 'SadAbs 2016/2 (Bruker AXS)'
_exptl_crystal_colour colourless
_exptl_crystal_density_diffrn 2.429
_exptl_crystal_description needle
_exptl_crystal_F_000 992
_exptl_crystal_size_max 0.240
_exptl_crystal_size_mid 0.083
_exptl_crystal_size_min 0.072
_refine_diff_density_max 0.378
_refine_diff_density_min -0.685
_refine_diff_density_rms 0.142
_refine_ls_extinction_method none
_refine_ls_goodness_of_fit_ref 1.123
_refine_ls_hydrogen_treatment constr
_refine_ls_matrix_type full
_refine_ls_number_parameters 185
_refine_ls_number_reflns 1603
_refine_ls_number_restraints 197
_refine_ls_restrained_S_all 1.480
_refine_ls_R_factor_all 0.0226
_refine_ls_R_factor_gt 0.0197
_refine_ls_shift/su_max 0.002
_refine_ls_shift/su_mean 0.000
_refine_ls_structure_factor_coef Fsqd
_refine_ls_weighting_details 'w=1/[\s^2^(Fo^2^)+(0.0227P)^2^+1.2140P] where P=(Fo^2^+2Fc^2^)/3'
_refine_ls_weighting_scheme calc
_refine_ls_wR_factor_gt 0.0502
_refine_ls_wR_factor_ref 0.0509
_reflns_Friedel_coverage 0.000
_reflns_number_gt 1499
_reflns_number_total 1603
_reflns_threshold_expression 'I > 2\s(I)'
_cod_data_source_file d3ce00756a2.cif
_cod_data_source_block YB-84
_cod_depositor_comments 'Adding full bibliography for 7247616--7247621.cif.'
_cod_database_code 7247619
_shelx_shelxl_version_number 2018/3
_shelx_space_group_comment
;
The symmetry employed for this shelxl refinement is uniquely defined
by the following loop, which should always be used as a source of
symmetry information in preference to the above space-group names.
They are only intended as comments.
;
_shelx_estimated_absorpt_t_min 0.505
_shelx_estimated_absorpt_t_max 0.797

loop_
_space_group_symop_operation_xyz
'x, y, z'
'-x+1/2, -y, z+1/2'
'-x, y+1/2, -z'
'x+1/2, -y+1/2, -z+1/2'
'-x, -y, -z'
'x-1/2, y, -z-1/2'
'x, -y-1/2, z'
'-x-1/2, y-1/2, z-1/2'

loop_
_atom_site_label
_atom_site_type_symbol
_atom_site_fract_x
_atom_site_fract_y
_atom_site_fract_z
_atom_site_U_iso_or_equiv
_atom_site_adp_type
_atom_site_occupancy
_atom_site_site_symmetry_order
_atom_site_calc_flag
_atom_site_refinement_flags_posn
_atom_site_refinement_flags_adp
_atom_site_refinement_flags_occupancy
_atom_site_disorder_assembly
_atom_site_disorder_group
Sb1 Sb 0.14999(2) 0.250000 0.54960(2) 0.03806(10) Uani 1 2 d DS T P . .
C1 C 0.6310(3) 0.250000 0.71883(19) 0.0378(8) Uani 1 2 d S T P . .
H1 H 0.634735 0.250000 0.770681 0.045 Uiso 1 2 calc R U P . .
N1 N 0.5307(2) 0.250000 0.68767(14) 0.0319(6) Uani 1 2 d S T P . .
Ag1 Ag 0.38304(3) 0.250000 0.75757(2) 0.05602(12) Uani 1 2 d S T P . .
C3 C 0.6200(3) 0.250000 0.56889(17) 0.0284(6) Uani 1 2 d S T P . .
N2 N 0.7258(2) 0.250000 0.68153(15) 0.0368(6) Uani 1 2 d S T P . .
C2 C 0.7197(3) 0.250000 0.60681(17) 0.0341(7) Uani 1 2 d S T P . .
H2 H 0.785012 0.250000 0.579397 0.041 Uiso 1 2 calc R U P . .
C4 C 0.5257(3) 0.250000 0.61331(17) 0.0288(6) Uani 1 2 d S T P . .
H4 H 0.456820 0.250000 0.590337 0.035 Uiso 1 2 calc R U P . .
C5 C 0.6182(3) 0.250000 0.48725(17) 0.0319(7) Uani 1 2 d S T P . .
H5 H 0.686134 0.250000 0.462937 0.038 Uiso 1 2 calc R U P . .
C6 C 0.5291(3) 0.250000 0.44510(16) 0.0314(7) Uani 1 2 d S T P . .
H6 H 0.461325 0.250000 0.469555 0.038 Uiso 1 2 calc R U P . .
C9 C 0.4192(4) 0.250000 0.2495(2) 0.0503(10) Uani 1 2 d S T P . .
H9 H 0.350556 0.250000 0.226151 0.060 Uiso 1 2 calc R U P . .
C8 C 0.4256(3) 0.250000 0.32700(19) 0.0390(8) Uani 1 2 d S T P . .
H8 H 0.360907 0.250000 0.355014 0.047 Uiso 1 2 calc R U P . .
C7 C 0.5265(3) 0.250000 0.36304(16) 0.0289(6) Uani 1 2 d S T P . .
C10 C 0.5135(4) 0.250000 0.2075(2) 0.0527(10) Uani 1 2 d S T P . .
H10 H 0.509480 0.250000 0.155651 0.063 Uiso 1 2 calc R U P . .
C11 C 0.6137(4) 0.250000 0.2425(2) 0.0533(11) Uani 1 2 d S T P . .
H11 H 0.677999 0.250000 0.214058 0.064 Uiso 1 2 calc R U P . .
C12 C 0.6212(3) 0.250000 0.3199(2) 0.0452(9) Uani 1 2 d S T P . .
H12 H 0.690206 0.250000 0.342731 0.054 Uiso 1 2 calc R U P . .
F1 F 0.2807(7) 0.250000 0.4922(6) 0.086(4) Uani 0.510(16) 2 d DS TU P A 1
F2 F 0.2507(5) 0.250000 0.6279(3) 0.083(4) Uani 0.510(16) 2 d DS TU P A 1
F3 F 0.0322(9) 0.187(3) 0.6123(6) 0.088(5) Uani 0.255(8) 1 d D U P A 1
F4 F 0.0786(10) 0.111(2) 0.4725(4) 0.086(4) Uani 0.255(8) 1 d D U P A 1
F1A F 0.2657(9) 0.178(2) 0.4873(6) 0.073(3) Uani 0.245(8) 1 d D U P A 2
F2A F 0.2361(8) 0.1205(17) 0.6251(4) 0.065(3) Uani 0.245(8) 1 d D U P A 2
F3A F 0.0270(6) 0.250000 0.6161(5) 0.060(3) Uani 0.490(16) 2 d DS TU P A 2
F4A F 0.0471(7) 0.250000 0.4714(4) 0.100(4) Uani 0.490(16) 2 d DS TU P A 2
F5 F 0.1688(8) 0.4939(12) 0.5994(5) 0.087(3) Uani 0.3333 1 d D U P A 3
F5A F 0.1410(8) 0.5018(14) 0.5035(7) 0.102(3) Uani 0.3333 1 d D U P A 4
F5B F 0.1478(8) 0.5346(13) 0.5528(7) 0.090(3) Uani 0.3333 1 d D U P B 5

loop_
_atom_site_aniso_label
_atom_site_aniso_U_11
_atom_site_aniso_U_22
_atom_site_aniso_U_33
_atom_site_aniso_U_23
_atom_site_aniso_U_13
_atom_site_aniso_U_12
Sb1 0.02764(14) 0.05821(16) 0.02831(13) 0.000 0.00141(9) 0.000
C1 0.0291(18) 0.060(2) 0.0238(15) 0.000 -0.0004(13) 0.000
N1 0.0244(14) 0.0457(15) 0.0258(12) 0.000 0.0011(11) 0.000
Ag1 0.02856(17) 0.1022(3) 0.03727(17) 0.000 0.01302(12) 0.000
C3 0.0236(16) 0.0382(16) 0.0233(14) 0.000 -0.0021(12) 0.000
N2 0.0236(14) 0.0596(18) 0.0271(13) 0.000 -0.0034(11) 0.000
C2 0.0219(16) 0.0529(19) 0.0275(15) 0.000 0.0012(13) 0.000
C4 0.0211(15) 0.0384(16) 0.0268(14) 0.000 -0.0006(12) 0.000
C5 0.0231(16) 0.0473(18) 0.0253(15) 0.000 0.0027(12) 0.000
C6 0.0253(16) 0.0442(17) 0.0246(14) 0.000 0.0024(12) 0.000
C9 0.038(2) 0.082(3) 0.0313(17) 0.000 -0.0137(16) 0.000
C8 0.0276(18) 0.057(2) 0.0326(17) 0.000 -0.0010(14) 0.000
C7 0.0286(16) 0.0345(15) 0.0237(14) 0.000 -0.0014(12) 0.000
C10 0.054(3) 0.080(3) 0.0235(16) 0.000 -0.0045(17) 0.000
C11 0.039(2) 0.091(3) 0.0295(18) 0.000 0.0081(16) 0.000
C12 0.0278(18) 0.079(3) 0.0290(17) 0.000 -0.0016(14) 0.000
F1 0.043(4) 0.125(10) 0.090(6) 0.000 0.044(4) 0.000
F2 0.046(3) 0.156(10) 0.047(3) 0.000 -0.016(2) 0.000
F3 0.087(6) 0.086(6) 0.090(6) -0.001(4) 0.015(4) -0.001(4)
F4 0.108(7) 0.094(7) 0.056(4) -0.016(5) -0.007(5) -0.045(6)
F1A 0.070(5) 0.073(5) 0.075(5) -0.002(4) 0.032(4) -0.015(4)
F2A 0.067(4) 0.071(5) 0.058(4) 0.001(3) -0.010(3) 0.022(4)
F3A 0.029(3) 0.088(8) 0.063(4) 0.000 0.028(3) 0.000
F4A 0.088(5) 0.158(10) 0.055(4) 0.000 -0.021(3) 0.000
F5 0.095(5) 0.072(5) 0.094(5) -0.042(4) 0.023(5) -0.026(4)
F5A 0.108(6) 0.080(5) 0.117(6) 0.048(5) 0.000(5) -0.018(4)
F5B 0.075(5) 0.075(4) 0.119(7) -0.002(6) 0.014(6) -0.020(4)

loop_
_atom_type_symbol
_atom_type_description
_atom_type_scat_dispersion_real
_atom_type_scat_dispersion_imag
_atom_type_scat_source
C C 0.0033 0.0016 'International Tables Vol C Tables 4.2.6.8 and 6.1.1.4'
H H 0.0000 0.0000 'International Tables Vol C Tables 4.2.6.8 and 6.1.1.4'
Ag Ag -0.8971 1.1015 'International Tables Vol C Tables 4.2.6.8 and 6.1.1.4'
F F 0.0171 0.0103 'International Tables Vol C Tables 4.2.6.8 and 6.1.1.4'
N N 0.0061 0.0033 'International Tables Vol C Tables 4.2.6.8 and 6.1.1.4'
Sb Sb -0.5866 1.5461 'International Tables Vol C Tables 4.2.6.8 and 6.1.1.4'

loop_
_geom_angle_atom_site_label_1
_geom_angle_atom_site_label_2
_geom_angle_atom_site_label_3
_geom_angle
_geom_angle_site_symmetry_1
_geom_angle_site_symmetry_3
_geom_angle_publ_flag
F2 Sb1 F5 63.8(4) . 7_565 ?
F5 Sb1 F5 120.7(7) 7_565 . ?
F2 Sb1 F3 92.7(4) . . ?
F2 Sb1 F3 92.7(4) . 7_565 ?
F3 Sb1 F3 26.1(12) . 7_565 ?
F2 Sb1 F5A 111.9(4) . 7_565 ?
F3 Sb1 F5A 91.1(6) . 7_565 ?
F3 Sb1 F5A 115.1(7) 7_565 7_565 ?
F2 Sb1 F4 149.2(5) . 7_565 ?
F3 Sb1 F4 101.7(6) . 7_565 ?
F3 Sb1 F4 88.8(4) 7_565 7_565 ?
F2 Sb1 F4 149.2(5) . . ?
F3 Sb1 F4 88.8(4) . . ?
F3 Sb1 F4 101.7(6) 7_565 . ?
F4 Sb1 F4 59.1(9) 7_565 . ?
F1A Sb1 F4A 92.9(4) . . ?
F1A Sb1 F4A 92.9(4) 7_565 . ?
N2 C1 N1 125.1(3) . . ?
C4 N1 C1 117.3(3) . . ?
C4 N1 Ag1 122.5(2) . . ?
C1 N1 Ag1 120.3(2) . . ?
N1 Ag1 N2 174.80(10) . 6_557 ?
C2 C3 C4 115.7(3) . . ?
C2 C3 C5 120.2(3) . . ?
C4 C3 C5 124.0(3) . . ?
C1 N2 C2 117.1(3) . . ?
C1 N2 Ag1 119.9(2) . 6_657 ?
C2 N2 Ag1 122.9(2) . 6_657 ?
N2 C2 C3 122.5(3) . . ?
N1 C4 C3 122.3(3) . . ?
C6 C5 C3 125.9(3) . . ?
C5 C6 C7 126.2(3) . . ?
C10 C9 C8 120.2(4) . . ?
C7 C8 C9 121.1(3) . . ?
C8 C7 C12 118.1(3) . . ?
C8 C7 C6 119.1(3) . . ?
C12 C7 C6 122.8(3) . . ?
C11 C10 C9 119.3(3) . . ?
C10 C11 C12 121.1(4) . . ?
C7 C12 C11 120.3(3) . . ?
F3 F3 Sb1 76.9(6) 7_565 . ?
F1A F1A Sb1 75.1(5) 7_565 . ?
F2A F2A Sb1 63.3(4) 7_565 . ?

loop_
_geom_bond_atom_site_label_1
_geom_bond_atom_site_label_2
_geom_bond_distance
_geom_bond_site_symmetry_2
_geom_bond_publ_flag
Sb1 F1A 1.854(9) . ?
Sb1 F1A 1.854(9) 7_565 ?
Sb1 F2 1.858(5) . ?
Sb1 F5 1.861(6) 7_565 ?
Sb1 F5 1.861(6) . ?
Sb1 F3 1.863(10) . ?
Sb1 F3 1.863(9) 7_565 ?
Sb1 F5A 1.867(7) . ?
Sb1 F5A 1.867(7) 7_565 ?
Sb1 F4 1.874(7) 7_565 ?
Sb1 F4 1.874(7) . ?
Sb1 F4A 1.874(7) . ?
C1 N2 1.327(4) . ?
C1 N1 1.336(4) . ?
N1 C4 1.333(4) . ?
N1 Ag1 2.182(3) . ?
Ag1 N2 2.194(3) 6_557 ?
C3 C2 1.385(5) . ?
C3 C4 1.391(4) . ?
C3 C5 1.463(4) . ?
N2 C2 1.341(4) . ?
C5 C6 1.317(5) . ?
C6 C7 1.470(4) . ?
C9 C10 1.367(6) . ?
C9 C8 1.391(5) . ?
C8 C7 1.381(5) . ?
C7 C12 1.382(5) . ?
C10 C11 1.365(6) . ?
C11 C12 1.389(5) . ?
F3 F3 0.84(4) 7_565 ?
F1A F1A 0.96(3) 7_565 ?
F2A F2A 1.72(2) 7_565 ?
